data_7246968
loop_
_publ_author_name
'Hanzl, Luk\'a\<s'
'Vinkl\'arek, Jarom\'ir'
'Dost\'al, Libor'
'C\'isa\<rov\'a, Ivana'
'Liteck\'a, Miroslava'
'Honz\'i\<cek, Jan'

_publ_section_title
;
 Stabilization of propene molybdenum and tungsten half--sandwich complexes
 by intramolecular coordination of a thioether function
;
_journal_issue 29
_journal_name_full 'RSC Advances'
_journal_page_first 19746
_journal_page_last 19756
_journal_paper_doi 10.1039/D3RA03383J
_journal_volume 13
_journal_year 2023
_chemical_compound_source 'synthesized by the authors'
_chemical_formula_moiety 'B F4, C11 H17 Mo O2 S2'
_chemical_formula_sum 'C11 H17 B F4 Mo O2 S2'
_chemical_formula_weight 428.11
_space_group_crystal_system orthorhombic
_space_group_IT_number 60
_space_group_name_Hall '-P 2n 2ab'
_space_group_name_H-M_alt 'P b c n'
_atom_sites_solution_hydrogens geom
_atom_sites_solution_primary direct
_atom_sites_solution_secondary difmap
_audit_creation_method SHELXL-2018/3
_audit_update_record
;
2023-02-24 deposited with the CCDC.	2023-06-22 downloaded from the CCDC.
;
_cell_angle_alpha 90
_cell_angle_beta 90
_cell_angle_gamma 90
_cell_formula_units_Z 8
_cell_length_a 13.2549(6)
_cell_length_b 14.9295(8)
_cell_length_c 16.5899(8)
_cell_measurement_reflns_used 9888
_cell_measurement_temperature 150(2)
_cell_measurement_theta_max 27.4859
_cell_measurement_theta_min 2.7286
_cell_volume 3283.0(3)
_computing_cell_refinement 'SAINT V8.40A (Bruker Nano, Inc., 2019)'
_computing_data_collection 'Bruker Instrument Service vV6.2.12'
_computing_data_reduction 'SAINT V8.40A (Bruker Nano, Inc., 2019)'
_computing_structure_refinement 'SHELXL-2018/3 (Sheldrick, 2018)'
_computing_structure_solution 'SHELXT 2014/5 (Sheldrick, 2014)'
_diffrn_ambient_temperature 150(2)
_diffrn_measured_fraction_theta_full 1.000
_diffrn_measured_fraction_theta_max 0.999
_diffrn_measurement_device_type 'Bruker D8 VENTURE Kappa Duo PHOTONIII CMOS'
_diffrn_measurement_method '\f and \w scans'
_diffrn_radiation_monochromator 'Quazar Mo multilayer optic'
_diffrn_radiation_type MoK\a
_diffrn_radiation_wavelength 0.71073
_diffrn_reflns_av_R_equivalents 0.0306
_diffrn_reflns_av_unetI/netI 0.0167
_diffrn_reflns_Laue_measured_fraction_full 1.000
_diffrn_reflns_Laue_measured_fraction_max 0.999
_diffrn_reflns_limit_h_max 17
_diffrn_reflns_limit_h_min -17
_diffrn_reflns_limit_k_max 19
_diffrn_reflns_limit_k_min -19
_diffrn_reflns_limit_l_max 21
_diffrn_reflns_limit_l_min -21
_diffrn_reflns_number 32590
_diffrn_reflns_point_group_measured_fraction_full 1.000
_diffrn_reflns_point_group_measured_fraction_max 0.999
_diffrn_reflns_theta_full 25.242
_diffrn_reflns_theta_max 27.486
_diffrn_reflns_theta_min 2.055
_diffrn_source 'I\mS  micro-focus sealed tube'
_exptl_absorpt_coefficient_mu 1.091
_exptl_absorpt_correction_T_max 0.96
_exptl_absorpt_correction_T_min 0.81
_exptl_absorpt_correction_type multi-scan
_exptl_absorpt_process_details
;
SADABS-2016/2 - Bruker AXS area detector scaling and absorption correction
;
_exptl_crystal_colour orange
_exptl_crystal_density_diffrn 1.732
_exptl_crystal_description plate
_exptl_crystal_F_000 1712
_exptl_crystal_size_max 0.330
_exptl_crystal_size_mid 0.087
_exptl_crystal_size_min 0.036
_refine_diff_density_max 1.357
_refine_diff_density_min -1.689
_refine_diff_density_rms 0.109
_refine_ls_extinction_method none
_refine_ls_goodness_of_fit_ref 1.080
_refine_ls_hydrogen_treatment constr
_refine_ls_matrix_type full
_refine_ls_number_parameters 195
_refine_ls_number_reflns 3768
_refine_ls_number_restraints 0
_refine_ls_restrained_S_all 1.080
_refine_ls_R_factor_all 0.0508
_refine_ls_R_factor_gt 0.0458
_refine_ls_shift/su_max 0.000
_refine_ls_shift/su_mean 0.000
_refine_ls_structure_factor_coef Fsqd
_refine_ls_weighting_details 'w=1/[\s^2^(Fo^2^)+(0.0357P)^2^+14.1749P] where P=(Fo^2^+2Fc^2^)/3'
_refine_ls_weighting_scheme calc
_refine_ls_wR_factor_gt 0.1052
_refine_ls_wR_factor_ref 0.1085
_reflns_Friedel_coverage 0.000
_reflns_number_gt 3410
_reflns_number_total 3768
_reflns_threshold_expression 'I > 2\s(I)'
_cod_data_source_file d3ra03383j2.cif
_cod_data_source_block mo_jv200128mo_vinklarek
_cod_database_code 7246968
_shelx_shelxl_version_number 2018/3
_shelx_space_group_comment
;
The symmetry employed for this shelxl refinement is uniquely defined
by the following loop, which should always be used as a source of
symmetry information in preference to the above space-group names.
They are only intended as comments.
;
_shelx_estimated_absorpt_t_min 0.715
_shelx_estimated_absorpt_t_max 0.962

loop_
_space_group_symop_operation_xyz
'x, y, z'
'-x+1/2, -y+1/2, z+1/2'
'-x, y, -z+1/2'
'x+1/2, -y+1/2, -z'
'-x, -y, -z'
'x-1/2, y-1/2, -z-1/2'
'x, -y, z-1/2'
'-x-1/2, y-1/2, z'

loop_
_atom_site_label
_atom_site_type_symbol
_atom_site_fract_x
_atom_site_fract_y
_atom_site_fract_z
_atom_site_U_iso_or_equiv
_atom_site_adp_type
_atom_site_occupancy
_atom_site_site_symmetry_order
_atom_site_calc_flag
_atom_site_refinement_flags_posn
_atom_site_refinement_flags_adp
_atom_site_refinement_flags_occupancy
_atom_site_disorder_assembly
_atom_site_disorder_group
Mo1 Mo 0.27433(2) 0.71444(2) 0.49031(2) 0.02211(11) Uani 1 1 d . . . . .
S1 S 0.27132(7) 0.75777(6) 0.34448(6) 0.0312(2) Uani 1 1 d . . . . .
S2 S 0.28920(8) 0.76309(6) 0.63338(6) 0.0321(2) Uani 1 1 d . . . . .
O1 O 0.0817(2) 0.8331(2) 0.49536(19) 0.0401(7) Uani 1 1 d . . . . .
O2 O 0.4526(2) 0.8542(2) 0.4821(2) 0.0490(8) Uani 1 1 d . . . . .
C1 C 0.1553(3) 0.7922(2) 0.4934(2) 0.0262(7) Uani 1 1 d . . . . .
C2 C 0.3883(3) 0.8037(3) 0.4845(3) 0.0334(9) Uani 1 1 d . . . . .
C3 C 0.3564(3) 0.5731(3) 0.4827(4) 0.0504(14) Uani 1 1 d . . . . .
H3 H 0.430404 0.562892 0.475056 0.061 Uiso 1 1 calc R U . . .
C4 C 0.2843(3) 0.5770(3) 0.4221(3) 0.0413(11) Uani 1 1 d . . . . .
H4 H 0.297937 0.569601 0.363182 0.050 Uiso 1 1 calc R U . . .
C5 C 0.1875(3) 0.5847(2) 0.4573(3) 0.0306(8) Uani 1 1 d . . . . .
H5 H 0.121644 0.581577 0.428100 0.037 Uiso 1 1 calc R U . . .
C6 C 0.2002(3) 0.5874(2) 0.5412(3) 0.0315(8) Uani 1 1 d . . . . .
H6 H 0.145264 0.585151 0.582487 0.038 Uiso 1 1 calc R U . . .
C7 C 0.3060(4) 0.5803(3) 0.5564(3) 0.0487(13) Uani 1 1 d . . . . .
H7 H 0.337882 0.574308 0.610785 0.058 Uiso 1 1 calc R U . . .
C8 C 0.3960(3) 0.7532(3) 0.3016(3) 0.0464(12) Uani 1 1 d . . . . .
H8A H 0.393258 0.771865 0.245028 0.070 Uiso 1 1 calc R U . . .
H8B H 0.421878 0.691865 0.305024 0.070 Uiso 1 1 calc R U . . .
H8C H 0.440814 0.793555 0.331518 0.070 Uiso 1 1 calc R U . . .
C9 C 0.2480(4) 0.8755(3) 0.3326(3) 0.0406(10) Uani 1 1 d . . . . .
H9A H 0.255007 0.891851 0.275634 0.061 Uiso 1 1 calc R U . . .
H9B H 0.296732 0.909510 0.364749 0.061 Uiso 1 1 calc R U . . .
H9C H 0.179422 0.889428 0.350824 0.061 Uiso 1 1 calc R U . . .
C10 C 0.4176(4) 0.7654(4) 0.6677(3) 0.0562(14) Uani 1 1 d . . . . .
H10A H 0.419271 0.781114 0.725019 0.084 Uiso 1 1 calc R U . . .
H10B H 0.455510 0.810136 0.636787 0.084 Uiso 1 1 calc R U . . .
H10C H 0.448215 0.706279 0.659941 0.084 Uiso 1 1 calc R U . . .
C11 C 0.2600(4) 0.8801(3) 0.6456(3) 0.0437(10) Uani 1 1 d . . . . .
H11A H 0.273666 0.898171 0.701292 0.066 Uiso 1 1 calc R U . . .
H11B H 0.188576 0.890174 0.633236 0.066 Uiso 1 1 calc R U . . .
H11C H 0.301808 0.915603 0.608805 0.066 Uiso 1 1 calc R U . . .
B1 B 0.000000 0.4962(4) 0.250000 0.0289(12) Uani 1 2 d S T P . .
F2 F 0.0543(2) 0.4430(2) 0.19868(18) 0.0602(8) Uani 1 1 d . . . . .
F3 F 0.0657(2) 0.5503(2) 0.29282(18) 0.0574(8) Uani 1 1 d . . . . .
B2 B 0.500000 0.5040(5) 0.750000 0.0381(15) Uani 1 2 d S T P . .
F1A F 0.6036(6) 0.4727(7) 0.7633(6) 0.030 Uiso 0.2 1 d G U P A 1
F2A F 0.4969(8) 0.5907(4) 0.7747(5) 0.030 Uiso 0.2 1 d G U P A 1
F3A F 0.4930(7) 0.5010(6) 0.6648(4) 0.030 Uiso 0.2 1 d G U P A 1
F4A F 0.4397(7) 0.4485(6) 0.7831(5) 0.030 Uiso 0.2 1 d G U P A 1
F1B F 0.5978(6) 0.4790(7) 0.7401(6) 0.030 Uiso 0.2 1 d G U P A 2
F2B F 0.4914(7) 0.5471(6) 0.8278(4) 0.030 Uiso 0.2 1 d G U P A 2
F3B F 0.4830(7) 0.5760(5) 0.6941(4) 0.030 Uiso 0.2 1 d G U P A 2
F4B F 0.4350(7) 0.4426(5) 0.7404(6) 0.030 Uiso 0.2 1 d G U P A 2
F1C F 0.6037(9) 0.5179(12) 0.7554(12) 0.033 Uiso 0.1 1 d G U P B 3
F2C F 0.4869(14) 0.4372(11) 0.6870(10) 0.034 Uiso 0.1 1 d G U P B 3
F3C F 0.4705(14) 0.4619(12) 0.8209(10) 0.032 Uiso 0.1 1 d G U P A 3
F4C F 0.4507(12) 0.5751(9) 0.7349(12) 0.030 Uiso 0.1 1 d G U P A 3

loop_
_atom_site_aniso_label
_atom_site_aniso_U_11
_atom_site_aniso_U_22
_atom_site_aniso_U_33
_atom_site_aniso_U_23
_atom_site_aniso_U_13
_atom_site_aniso_U_12
Mo1 0.01580(16) 0.01726(16) 0.03326(19) -0.00058(11) -0.00039(11) -0.00041(10)
S1 0.0346(5) 0.0255(5) 0.0336(5) -0.0037(4) 0.0111(4) -0.0039(4)
S2 0.0368(5) 0.0256(5) 0.0339(5) 0.0017(4) -0.0124(4) -0.0022(4)
O1 0.0255(14) 0.0430(17) 0.0518(18) -0.0018(14) 0.0021(13) 0.0111(13)
O2 0.0328(16) 0.0424(18) 0.072(2) 0.0034(16) -0.0033(15) -0.0177(14)
C1 0.0230(17) 0.0266(18) 0.0291(18) 0.0007(14) 0.0000(14) -0.0014(14)
C2 0.0233(18) 0.0255(18) 0.051(3) 0.0000(17) 0.0002(17) -0.0009(15)
C3 0.026(2) 0.0183(18) 0.107(5) -0.005(2) 0.005(2) 0.0015(16)
C4 0.048(3) 0.0193(18) 0.057(3) -0.0059(18) 0.021(2) -0.0034(17)
C5 0.0296(18) 0.0220(17) 0.040(2) -0.0037(15) -0.0023(17) -0.0061(15)
C6 0.036(2) 0.0215(17) 0.037(2) 0.0049(15) 0.0035(17) -0.0040(15)
C7 0.059(3) 0.0187(18) 0.069(3) 0.006(2) -0.034(3) -0.0004(19)
C8 0.042(2) 0.041(2) 0.057(3) -0.001(2) 0.028(2) 0.000(2)
C9 0.055(3) 0.030(2) 0.037(2) 0.0048(17) 0.006(2) 0.0051(19)
C10 0.047(3) 0.059(3) 0.063(3) -0.008(3) -0.032(3) -0.001(2)
C11 0.061(3) 0.031(2) 0.039(2) -0.0043(18) -0.006(2) 0.005(2)
B1 0.036(3) 0.025(3) 0.026(3) 0.000 -0.002(2) 0.000
F2 0.0714(19) 0.0562(18) 0.0530(17) -0.0115(14) 0.0264(16) 0.0089(16)
F3 0.0640(18) 0.0532(17) 0.0551(17) -0.0079(14) -0.0226(15) -0.0107(15)
B2 0.036(3) 0.031(3) 0.048(4) 0.000 0.004(3) 0.000

loop_
_atom_type_symbol
_atom_type_description
_atom_type_scat_dispersion_real
_atom_type_scat_dispersion_imag
_atom_type_scat_source
C C 0.0033 0.0016 'International Tables Vol C Tables 4.2.6.8 and 6.1.1.4'
H H 0.0000 0.0000 'International Tables Vol C Tables 4.2.6.8 and 6.1.1.4'
B B 0.0013 0.0007 'International Tables Vol C Tables 4.2.6.8 and 6.1.1.4'
F F 0.0171 0.0103 'International Tables Vol C Tables 4.2.6.8 and 6.1.1.4'
Mo Mo -1.6832 0.6857 'International Tables Vol C Tables 4.2.6.8 and 6.1.1.4'
O O 0.0106 0.0060 'International Tables Vol C Tables 4.2.6.8 and 6.1.1.4'
S S 0.1246 0.1234 'International Tables Vol C Tables 4.2.6.8 and 6.1.1.4'

loop_
_geom_angle_atom_site_label_1
_geom_angle_atom_site_label_2
_geom_angle_atom_site_label_3
_geom_angle
_geom_angle_site_symmetry_1
_geom_angle_site_symmetry_3
_geom_angle_publ_flag
C1 Mo1 C2 102.29(16) . . ?
C1 Mo1 C6 97.78(15) . . ?
C2 Mo1 C6 152.09(16) . . ?
C1 Mo1 C5 95.83(15) . . ?
C2 Mo1 C5 155.85(16) . . ?
C6 Mo1 C5 35.37(15) . . ?
C1 Mo1 C7 130.14(18) . . ?
C2 Mo1 C7 117.19(17) . . ?
C6 Mo1 C7 36.05(15) . . ?
C5 Mo1 C7 58.72(15) . . ?
C1 Mo1 C4 125.15(16) . . ?
C2 Mo1 C4 120.83(16) . . ?
C6 Mo1 C4 58.63(15) . . ?
C5 Mo1 C4 35.28(14) . . ?
C7 Mo1 C4 57.56(18) . . ?
C1 Mo1 C3 153.62(15) . . ?
C2 Mo1 C3 103.93(15) . . ?
C6 Mo1 C3 58.85(16) . . ?
C5 Mo1 C3 58.21(15) . . ?
C7 Mo1 C3 34.60(19) . . ?
C4 Mo1 C3 34.17(17) . . ?
C1 Mo1 S2 82.31(11) . . ?
C2 Mo1 S2 78.10(13) . . ?
C6 Mo1 S2 85.65(11) . . ?
C5 Mo1 S2 120.52(11) . . ?
C7 Mo1 S2 77.69(13) . . ?
C4 Mo1 S2 135.25(13) . . ?
C3 Mo1 S2 105.88(15) . . ?
C1 Mo1 S1 81.90(11) . . ?
C2 Mo1 S1 78.17(13) . . ?
C6 Mo1 S1 124.17(11) . . ?
C5 Mo1 S1 88.85(11) . . ?
C7 Mo1 S1 133.00(14) . . ?
C4 Mo1 S1 76.17(12) . . ?
C3 Mo1 S1 100.65(15) . . ?
S2 Mo1 S1 147.86(3) . . ?
C9 S1 C8 98.7(2) . . ?
C9 S1 Mo1 111.21(15) . . ?
C8 S1 Mo1 110.92(18) . . ?
C10 S2 C11 98.6(2) . . ?
C10 S2 Mo1 112.5(2) . . ?
C11 S2 Mo1 111.90(15) . . ?
O1 C1 Mo1 175.7(3) . . ?
O2 C2 Mo1 179.2(4) . . ?
C4 C3 C7 107.5(4) . . ?
C4 C3 Mo1 71.7(2) . . ?
C7 C3 Mo1 70.5(2) . . ?
C4 C3 H3 126.2 . . ?
C7 C3 H3 126.2 . . ?
Mo1 C3 H3 126.2 . . ?
C3 C4 C5 109.2(4) . . ?
C3 C4 Mo1 74.1(3) . . ?
C5 C4 Mo1 71.2(2) . . ?
C3 C4 H4 125.3 . . ?
C5 C4 H4 125.3 . . ?
Mo1 C4 H4 125.3 . . ?
C6 C5 C4 107.7(4) . . ?
C6 C5 Mo1 71.5(2) . . ?
C4 C5 Mo1 73.5(2) . . ?
C6 C5 H5 126.0 . . ?
C4 C5 H5 126.0 . . ?
Mo1 C5 H5 126.0 . . ?
C5 C6 C7 106.9(4) . . ?
C5 C6 Mo1 73.1(2) . . ?
C7 C6 Mo1 72.9(2) . . ?
C5 C6 H6 126.2 . . ?
C7 C6 H6 126.2 . . ?
Mo1 C6 H6 126.2 . . ?
C3 C7 C6 108.7(4) . . ?
C3 C7 Mo1 74.9(3) . . ?
C6 C7 Mo1 71.0(2) . . ?
C3 C7 H7 125.5 . . ?
C6 C7 H7 125.5 . . ?
Mo1 C7 H7 125.5 . . ?
S1 C8 H8A 109.5 . . ?
S1 C8 H8B 109.5 . . ?
H8A C8 H8B 109.5 . . ?
S1 C8 H8C 109.5 . . ?
H8A C8 H8C 109.5 . . ?
H8B C8 H8C 109.5 . . ?
S1 C9 H9A 109.5 . . ?
S1 C9 H9B 109.5 . . ?
H9A C9 H9B 109.5 . . ?
S1 C9 H9C 109.5 . . ?
H9A C9 H9C 109.5 . . ?
H9B C9 H9C 109.5 . . ?
S2 C10 H10A 109.5 . . ?
S2 C10 H10B 109.5 . . ?
H10A C10 H10B 109.5 . . ?
S2 C10 H10C 109.5 . . ?
H10A C10 H10C 109.5 . . ?
H10B C10 H10C 109.5 . . ?
S2 C11 H11A 109.5 . . ?
S2 C11 H11B 109.5 . . ?
H11A C11 H11B 109.5 . . ?
S2 C11 H11C 109.5 . . ?
H11A C11 H11C 109.5 . . ?
H11B C11 H11C 109.5 . . ?
F2 B1 F2 109.1(5) 3 . ?
F2 B1 F3 110.5(2) 3 . ?
F2 B1 F3 109.1(2) . . ?
F2 B1 F3 109.1(2) 3 3 ?
F2 B1 F3 110.5(2) . 3 ?
F3 B1 F3 108.6(5) . 3 ?
F4B B2 F4C 167.9(9) . 3_656 ?
F4B B2 F4C 103.2(6) 3_656 3_656 ?
F4C B2 F4C 66.9(14) 3_656 . ?
F4A B2 F4A 98.9(8) 3_656 . ?
F4A B2 F2A 140.1(5) 3_656 . ?
F4A B2 F2A 118.1(5) . . ?
F4A B2 F2A 118.1(6) 3_656 3_656 ?
F4A B2 F2A 140.1(8) . 3_656 ?
F2A B2 F2A 35.3(7) . 3_656 ?
F4B B2 F1B 115.7(6) . . ?
F4B B2 F1B 33.7(5) 3_656 . ?
F4A B2 F1B 118.1(7) 3_656 3_656 ?
F4A B2 F1B 34.1(5) . 3_656 ?
F2A B2 F1B 101.4(6) . 3_656 ?
F2A B2 F1B 109.1(8) 3_656 3_656 ?
F4A B2 F3C 33.4(9) 3_656 3_656 ?
F4A B2 F3C 104.2(9) . 3_656 ?
F2A B2 F3C 134.0(7) . 3_656 ?
F2A B2 F3C 99.7(7) 3_656 3_656 ?
F4C B2 F3C 110.8(14) 3_656 . ?
F4C B2 F3C 113.6(8) . . ?
F3C B2 F3C 126.1(11) 3_656 . ?
F4A F1A B2 58.4(8) 3_656 . ?
F2A F2A B2 72.3(3) 3_656 . ?
F2A F2A F3A 126.0(4) 3_656 3_656 ?
B2 F2A F3A 54.42(14) . 3_656 ?
B2 F3A F4A 52.4(6) . 3_656 ?
B2 F3A F2A 51.2(6) . 3_656 ?
F4A F3A F2A 91.4(7) 3_656 3_656 ?
F1A F4A B2 78.5(6) 3_656 . ?
F1A F4A F3A 126.5(8) 3_656 3_656 ?
B2 F4A F3A 61.7(4) . 3_656 ?
F4B F1B B2 66.7(12) 3_656 . ?
F3B F2B B2 76.0(11) 3_656 . ?
F2B F3B B2 77.6(8) 3_656 . ?
F1B F4B B2 79.6(7) 3_656 . ?
B2 F4B F4B 46.3(4) . 3_656 ?
F4C F1C B2 59.4(14) 3_656 . ?
F3C F2C B2 70.8(18) 3_656 . ?
F2C F3C B2 81(2) 3_656 . ?
F1C F4C B2 70.7(9) 3_656 . ?
F1C F4C F4C 123.1(15) 3_656 3_656 ?
B2 F4C F4C 56.6(6) . 3_656 ?

loop_
_geom_bond_atom_site_label_1
_geom_bond_atom_site_label_2
_geom_bond_distance
_geom_bond_site_symmetry_2
_geom_bond_publ_flag
Mo1 C1 1.960(4) . ?
Mo1 C2 2.017(4) . ?
Mo1 C6 2.297(4) . ?
Mo1 C5 2.318(4) . ?
Mo1 C7 2.321(4) . ?
Mo1 C4 2.347(4) . ?
Mo1 C3 2.378(4) . ?
Mo1 S2 2.4900(11) . ?
Mo1 S1 2.5045(11) . ?
S1 C9 1.796(4) . ?
S1 C8 1.801(4) . ?
S2 C10 1.795(5) . ?
S2 C11 1.801(4) . ?
O1 C1 1.150(5) . ?
O2 C2 1.139(5) . ?
C3 C4 1.389(7) . ?
C3 C7 1.399(8) . ?
C3 H3 1.0000 . ?
C4 C5 1.414(6) . ?
C4 H4 1.0000 . ?
C5 C6 1.402(6) . ?
C5 H5 1.0000 . ?
C6 C7 1.429(6) . ?
C6 H6 1.0000 . ?
C7 H7 1.0000 . ?
C8 H8A 0.9800 . ?
C8 H8B 0.9800 . ?
C8 H8C 0.9800 . ?
C9 H9A 0.9800 . ?
C9 H9B 0.9800 . ?
C9 H9C 0.9800 . ?
C10 H10A 0.9800 . ?
C10 H10B 0.9800 . ?
C10 H10C 0.9800 . ?
C11 H11A 0.9800 . ?
C11 H11B 0.9800 . ?
C11 H11C 0.9800 . ?
B1 F2 1.368(4) 3 ?
B1 F2 1.368(4) . ?
B1 F3 1.385(4) . ?
B1 F3 1.385(4) 3 ?
B2 F4B 1.269(8) . ?
B2 F4B 1.269(12) 3_656 ?
B2 F4C 1.271(18) 3_656 ?
B2 F4C 1.271(13) . ?
B2 F4A 1.275(11) 3_656 ?
B2 F4A 1.275(7) . ?
B2 F2A 1.358(9) . ?
B2 F2A 1.358(9) 3_656 ?
B2 F1B 1.359(7) . ?
B2 F1B 1.359(7) 3_656 ?
B2 F3C 1.391(17) 3_656 ?
B2 F3C 1.391(13) . ?
F1A F4A 1.025(16) 3_656 ?
F2A F2A 0.823(16) 3_656 ?
F2A F3A 1.678(7) 3_656 ?
F3A F4A 1.469(15) 3_656 ?
F1B F4B 0.768(12) 3_656 ?
F2B F3B 0.658(12) 3_656 ?
F4B F4B 1.753(19) 3_656 ?
F1C F4C 1.13(2) 3_656 ?
F2C F3C 0.69(3) 3_656 ?
F4C F4C 1.40(3) 3_656 ?
